data_2241512
loop_
_publ_author_name
'Alexandru, Maria-Gabriela'
'Dumitru, Florina'

_publ_section_title
;
 Crystal structure of
 tris(\m-bis{4-[(pyridin-2-ylmethylidene)amino]phenyl}methane-\k^4^<i>N</i>,<i>N</i>':<i>N</i>'',<i>N</i>''')dizinc
 tetrakis(tetrafluoridoborate) acetonitrile trisolvate
;
_journal_issue 12
_journal_name_full 'Acta Crystallographica Section E'
_journal_page_first m271
_journal_page_last m272
_journal_paper_doi 10.1107/S205698901502455X
_journal_volume 71
_journal_year 2015
_chemical_formula_iupac '[Zn2 (C25 H20 N4)3] (B F4)4, 3C2 H3 N'
_chemical_formula_moiety 'C75 H60 N12 Zn2 2+, 4(B F4 -), 3(C2 H3 N)'
_chemical_formula_sum 'C81 H69 B4 F16 N15 Zn2'
_chemical_formula_weight 1730.49
_chemical_name_systematic
;Tris(\m-bis{4-[(pyridin-2-ylmethylidene)amino]phenyl}methane-\k^4^<i>N</i>,<i>N</i>':<i>N</i>'',<i>N</i>''')
tetrakis(tetrafluoridoborate) acetonitrile trisolvate
;
_space_group_crystal_system monoclinic
_space_group_IT_number 15
_space_group_name_Hall '-C 2yc'
_space_group_name_H-M_alt 'C 1 2/c 1'
_symmetry_space_group_name_Hall '-C 2yc'
_symmetry_space_group_name_H-M 'C 1 2/c 1'
_atom_sites_solution_hydrogens difmap
_atom_sites_solution_primary direct
_atom_sites_solution_secondary difmap
_audit_creation_method SHELXL-2013
_cell_angle_alpha 90
_cell_angle_beta 95.7130(10)
_cell_angle_gamma 90
_cell_formula_units_Z 8
_cell_length_a 54.177(4)
_cell_length_b 13.6929(9)
_cell_length_c 21.9343(14)
_cell_measurement_reflns_used 4655
_cell_measurement_temperature 297(2)
_cell_measurement_theta_max 17.89
_cell_measurement_theta_min 2.28
_cell_volume 16190.9(19)
_computing_cell_refinement
;
SAINT (Bruker, 2012)
;
_computing_data_collection
;
SMART (Bruker, 2012)
;
_computing_data_reduction
;
SAINT (Bruker, 2012)
;
_computing_molecular_graphics
;
DIAMOND (Brandenburg, 1999)
;
_computing_publication_material
;
publCIF (Westrip, 2010)
;
_computing_structure_refinement
;
SHELXL2014 (Sheldrick, 2015b)
;
_computing_structure_solution
;
SHELXT (Sheldrick, 2015a)
;
_diffrn_ambient_temperature 297(2)
_diffrn_measured_fraction_theta_full 1.000
_diffrn_measured_fraction_theta_max 1.000
_diffrn_measurement_device_type 'Bruker SMART CCD area-detector'
_diffrn_measurement_method 'phi and omega scans'
_diffrn_radiation_monochromator graphite
_diffrn_radiation_source 'fine-focus sealed tube'
_diffrn_radiation_type MoK\a
_diffrn_radiation_wavelength 0.71073
_diffrn_reflns_av_R_equivalents 0.1084
_diffrn_reflns_limit_h_max 67
_diffrn_reflns_limit_h_min -67
_diffrn_reflns_limit_k_max 17
_diffrn_reflns_limit_k_min -17
_diffrn_reflns_limit_l_max 27
_diffrn_reflns_limit_l_min -27
_diffrn_reflns_number 85662
_diffrn_reflns_theta_full 25.242
_diffrn_reflns_theta_max 26.372
_diffrn_reflns_theta_min 0.755
_exptl_absorpt_coefficient_mu 0.684
_exptl_absorpt_correction_T_max 0.8422
_exptl_absorpt_correction_T_min 0.7668
_exptl_absorpt_correction_type multi-scan
_exptl_absorpt_process_details
;
(SADABS; Sheldrick, 2004)
;
_exptl_crystal_colour yellow
_exptl_crystal_density_diffrn 1.420
_exptl_crystal_description block
_exptl_crystal_F_000 7072
_exptl_crystal_size_max 0.410
_exptl_crystal_size_mid 0.300
_exptl_crystal_size_min 0.260
_refine_diff_density_max 0.530
_refine_diff_density_min -0.516
_refine_ls_extinction_method none
_refine_ls_goodness_of_fit_ref 1.205
_refine_ls_hydrogen_treatment constr
_refine_ls_matrix_type full
_refine_ls_number_parameters 1094
_refine_ls_number_reflns 16566
_refine_ls_number_restraints 0
_refine_ls_restrained_S_all 1.205
_refine_ls_R_factor_all 0.1595
_refine_ls_R_factor_gt 0.1155
_refine_ls_shift/su_max 0.006
_refine_ls_shift/su_mean 0.000
_refine_ls_structure_factor_coef Fsqd
_refine_ls_weighting_details 'w=1/[\s^2^(Fo^2^)+(0.0492P)^2^+80.9103P] where P=(Fo^2^+2Fc^2^)/3'
_refine_ls_weighting_scheme calc
_refine_ls_wR_factor_gt 0.1956
_refine_ls_wR_factor_ref 0.2141
_reflns_number_gt 11969
_reflns_number_total 16566
_reflns_threshold_expression 'I > 2\s(I)'
_cod_data_source_file fk2093sup1.cif
_cod_data_source_block I
_cod_original_cell_volume 16191.0(18)
_cod_database_code 2241512
_shelx_space_group_comment
;
The symmetry employed for this shelxl refinement is uniquely defined
by the following loop, which should always be used as a source of
symmetry information in preference to the above space-group names.
They are only intended as comments.
;
_shelx_estimated_absorpt_t_min 0.767
_shelx_estimated_absorpt_t_max 0.842
_shelxl_version_number .2013

loop_
_space_group_symop_operation_xyz
'x, y, z'
'-x, y, -z+1/2'
'x+1/2, y+1/2, z'
'-x+1/2, y+1/2, -z+1/2'
'-x, -y, -z'
'x, -y, z-1/2'
'-x+1/2, -y+1/2, -z'
'x+1/2, -y+1/2, z-1/2'

loop_
_atom_site_type_symbol
_atom_site_label
_atom_site_fract_x
_atom_site_fract_y
_atom_site_fract_z
_atom_site_U_iso_or_equiv
_atom_site_adp_type
_atom_site_calc_flag
_atom_site_occupancy
_atom_site_disorder_assembly
_atom_site_disorder_group
Zn Zn1 0.18372(2) 0.80748(5) 0.26782(3) 0.03879(19) Uani d 1 . .
Zn Zn2 0.06562(2) 0.21303(5) 0.02048(3) 0.03821(19) Uani d 1 . .
C C1 0.15065(11) 0.9825(4) 0.2709(3) 0.0385(14) Uani d 1 . .
C C2 0.14076(13) 1.0703(5) 0.2855(3) 0.0510(17) Uani d 1 . .
H H2 0.1271 1.0952 0.2614 0.061 Uiso calc 1 . .
C C3 0.15096(15) 1.1222(5) 0.3359(3) 0.0595(19) Uani d 1 . .
H H3 0.1446 1.1826 0.3458 0.071 Uiso calc 1 . .
C C4 0.17071(14) 1.0816(5) 0.3710(3) 0.061(2) Uani d 1 . .
H H4 0.1781 1.1142 0.4053 0.074 Uiso calc 1 . .
C C5 0.17964(12) 0.9903(5) 0.3544(3) 0.0493(16) Uani d 1 . .
H H5 0.1928 0.9625 0.3790 0.059 Uiso calc 1 . .
C C6 0.14206(11) 0.9287(4) 0.2156(3) 0.0423(15) Uani d 1 . .
H H6 0.1295 0.9544 0.1884 0.051 Uiso calc 1 . .
C C7 0.14522(10) 0.8007(4) 0.1460(3) 0.0389(14) Uani d 1 . .
C C8 0.13467(12) 0.7090(4) 0.1431(3) 0.0495(16) Uani d 1 . .
H H8 0.1306 0.6781 0.1785 0.059 Uiso calc 1 . .
C C9 0.13021(12) 0.6632(4) 0.0866(3) 0.0475(16) Uani d 1 . .
H H9 0.1223 0.6029 0.0844 0.057 Uiso calc 1 . .
C C10 0.13715(11) 0.7046(4) 0.0340(3) 0.0388(14) Uani d 1 . .
C C11 0.14792(13) 0.7961(5) 0.0388(3) 0.0530(17) Uani d 1 . .
H H11 0.1527 0.8260 0.0038 0.064 Uiso calc 1 . .
C C12 0.15180(13) 0.8442(4) 0.0939(3) 0.0509(17) Uani d 1 . .
H H12 0.1589 0.9062 0.0958 0.061 Uiso calc 1 . .
C C13 0.13408(13) 0.6540(5) -0.0280(3) 0.0508(17) Uani d 1 . .
H H13A 0.1224 0.6912 -0.0552 0.076 Uiso calc 1 . .
H H13B 0.1499 0.6549 -0.0451 0.076 Uiso calc 1 . .
C C14 0.12513(11) 0.5495(4) -0.0266(2) 0.0369(14) Uani d 1 . .
C C15 0.14103(11) 0.4751(5) -0.0070(3) 0.0443(15) Uani d 1 . .
H H15 0.1576 0.4894 0.0049 0.053 Uiso calc 1 . .
C C16 0.13293(11) 0.3792(4) -0.0044(3) 0.0435(15) Uani d 1 . .
H H16 0.1439 0.3297 0.0090 0.052 Uiso calc 1 . .
C C17 0.10857(10) 0.3587(4) -0.0221(2) 0.0338(13) Uani d 1 . .
C C18 0.09219(10) 0.4322(4) -0.0421(3) 0.0361(13) Uani d 1 . .
H H18 0.0756 0.4178 -0.0537 0.043 Uiso calc 1 . .
C C19 0.10065(12) 0.5277(4) -0.0447(3) 0.0417(15) Uani d 1 . .
H H19 0.0897 0.5771 -0.0587 0.050 Uiso calc 1 . .
C C20 0.11083(11) 0.1914(4) -0.0413(3) 0.0376(14) Uani d 1 . .
H H20 0.1255 0.2044 -0.0586 0.045 Uiso calc 1 . .
C C21 0.10161(11) 0.0913(4) -0.0384(3) 0.0368(14) Uani d 1 . .
C C22 0.11418(13) 0.0141(5) -0.0610(3) 0.0538(17) Uani d 1 . .
H H22 0.1292 0.0235 -0.0775 0.065 Uiso calc 1 . .
C C23 0.10385(14) -0.0778(5) -0.0584(4) 0.066(2) Uani d 1 . .
H H23 0.1118 -0.1314 -0.0737 0.079 Uiso calc 1 . .
C C24 0.08229(15) -0.0898(5) -0.0337(4) 0.066(2) Uani d 1 . .
H H24 0.0752 -0.1514 -0.0318 0.079 Uiso calc 1 . .
C C25 0.07087(12) -0.0088(5) -0.0111(3) 0.0539(18) Uani d 1 . .
H H25 0.0561 -0.0176 0.0066 0.065 Uiso calc 1 . .
C C26 0.20789(12) 0.7142(5) 0.3785(3) 0.0464(16) Uani d 1 . .
C C27 0.22505(14) 0.6791(5) 0.4233(3) 0.060(2) Uani d 1 . .
H H27 0.2208 0.6316 0.4507 0.071 Uiso calc 1 . .
C C28 0.24878(15) 0.7159(6) 0.4268(4) 0.067(2) Uani d 1 . .
H H28 0.2609 0.6930 0.4563 0.080 Uiso calc 1 . .
C C29 0.25425(13) 0.7855(7) 0.3867(4) 0.071(2) Uani d 1 . .
H H29 0.2701 0.8123 0.3891 0.086 Uiso calc 1 . .
C C30 0.23621(12) 0.8169(6) 0.3422(3) 0.0613(19) Uani d 1 . .
H H30 0.2402 0.8644 0.3146 0.074 Uiso calc 1 . .
C C31 0.18258(12) 0.6756(4) 0.3708(3) 0.0438(15) Uani d 1 . .
H H31 0.1777 0.6293 0.3981 0.053 Uiso calc 1 . .
C C32 0.14314(11) 0.6615(4) 0.3180(2) 0.0368(13) Uani d 1 . .
C C33 0.13971(12) 0.5610(4) 0.3190(3) 0.0430(15) Uani d 1 . .
H H33 0.1532 0.5195 0.3269 0.052 Uiso calc 1 . .
C C34 0.11648(13) 0.5239(5) 0.3082(3) 0.0509(17) Uani d 1 . .
H H34 0.1144 0.4566 0.3100 0.061 Uiso calc 1 . .
C C35 0.09558(11) 0.5825(5) 0.2944(3) 0.0422(15) Uani d 1 . .
C C36 0.09931(12) 0.6819(5) 0.2948(3) 0.0458(15) Uani d 1 . .
H H36 0.0857 0.7232 0.2873 0.055 Uiso calc 1 . .
C C37 0.12263(11) 0.7218(4) 0.3060(2) 0.0393(14) Uani d 1 . .
H H37 0.1246 0.7892 0.3054 0.047 Uiso calc 1 . .
C C38 0.07006(12) 0.5391(5) 0.2802(3) 0.0538(18) Uani d 1 . .
H H38A 0.0579 0.5899 0.2845 0.081 Uiso calc 1 . .
H H38B 0.0677 0.4892 0.3105 0.081 Uiso calc 1 . .
C C39 0.06486(11) 0.4940(4) 0.2169(3) 0.0399(14) Uani d 1 . .
C C40 0.04242(13) 0.4487(5) 0.2004(3) 0.0597(19) Uani d 1 . .
H H40 0.0305 0.4487 0.2281 0.072 Uiso calc 1 . .
C C41 0.03687(12) 0.4034(5) 0.1443(3) 0.0563(18) Uani d 1 . .
H H41 0.0216 0.3735 0.1347 0.068 Uiso calc 1 . .
C C42 0.05422(11) 0.4033(4) 0.1032(3) 0.0390(14) Uani d 1 . .
C C43 0.07670(12) 0.4483(5) 0.1177(3) 0.0491(16) Uani d 1 . .
H H43 0.0885 0.4482 0.0896 0.059 Uiso calc 1 . .
C C44 0.08185(12) 0.4938(4) 0.1739(3) 0.0468(16) Uani d 1 . .
H H44 0.0971 0.5247 0.1829 0.056 Uiso calc 1 . .
C C45 0.03174(12) 0.3783(4) 0.0085(3) 0.0441(15) Uani d 1 . .
H H45 0.0214 0.4284 0.0190 0.053 Uiso calc 1 . .
C C46 0.02695(11) 0.3291(4) -0.0513(3) 0.0412(14) Uani d 1 . .
C C47 0.00989(13) 0.3640(5) -0.0967(3) 0.0585(19) Uani d 1 . .
H H47 0.0006 0.4194 -0.0901 0.070 Uiso calc 1 . .
C C48 0.00685(15) 0.3158(6) -0.1520(3) 0.072(2) Uani d 1 . .
H H48 -0.0045 0.3380 -0.1835 0.087 Uiso calc 1 . .
C C49 0.02088(15) 0.2342(6) -0.1596(3) 0.070(2) Uani d 1 . .
H H49 0.0190 0.2000 -0.1964 0.084 Uiso calc 1 . .
C C50 0.03765(13) 0.2033(6) -0.1127(3) 0.0600(19) Uani d 1 . .
H H50 0.0472 0.1483 -0.1186 0.072 Uiso calc 1 . .
C C51 0.21220(12) 0.8324(5) 0.1592(3) 0.0522(17) Uani d 1 . .
C C52 0.22358(16) 0.8724(6) 0.1120(4) 0.080(3) Uani d 1 . .
H H52 0.2276 0.8339 0.0795 0.095 Uiso calc 1 . .
C C53 0.22903(17) 0.9718(6) 0.1138(4) 0.089(3) Uani d 1 . .
H H53 0.2369 1.0011 0.0826 0.107 Uiso calc 1 . .
C C54 0.22260(16) 1.0253(5) 0.1622(4) 0.079(3) Uani d 1 . .
H H54 0.2262 1.0917 0.1647 0.095 Uiso calc 1 . .
C C55 0.21086(13) 0.9806(5) 0.2073(4) 0.0601(19) Uani d 1 . .
H H55 0.2065 1.0181 0.2400 0.072 Uiso calc 1 . .
C C56 0.20671(12) 0.7279(5) 0.1614(3) 0.0514(17) Uani d 1 . .
H H56 0.2103 0.6884 0.1289 0.062 Uiso calc 1 . .
C C57 0.19399(11) 0.5857(4) 0.2052(3) 0.0427(15) Uani d 1 . .
C C58 0.18393(13) 0.5363(5) 0.1534(3) 0.0567(18) Uani d 1 . .
H H58 0.1796 0.5703 0.1172 0.068 Uiso calc 1 . .
C C59 0.18044(14) 0.4370(5) 0.1556(3) 0.062(2) Uani d 1 . .
H H59 0.1733 0.4047 0.1209 0.075 Uiso calc 1 . .
C C60 0.18731(11) 0.3841(4) 0.2080(3) 0.0456(16) Uani d 1 . .
C C61 0.19820(12) 0.4328(4) 0.2580(3) 0.0471(16) Uani d 1 . .
H H61 0.2035 0.3980 0.2933 0.057 Uiso calc 1 . .
C C62 0.20145(12) 0.5326(5) 0.2568(3) 0.0501(16) Uani d 1 . .
H H62 0.2088 0.5644 0.2915 0.060 Uiso calc 1 . .
C C63 0.18260(12) 0.2747(4) 0.2095(4) 0.0567(18) Uani d 1 . .
H H63A 0.1941 0.2418 0.1851 0.085 Uiso calc 1 . .
H H63B 0.1859 0.2517 0.2514 0.085 Uiso calc 1 . .
C C64 0.15631(11) 0.2475(4) 0.1855(3) 0.0407(14) Uani d 1 . .
C C65 0.13608(12) 0.2912(5) 0.2090(3) 0.0519(17) Uani d 1 . .
H H65 0.1388 0.3368 0.2403 0.062 Uiso calc 1 . .
C C66 0.11230(12) 0.2686(4) 0.1869(3) 0.0474(16) Uani d 1 . .
H H66 0.0991 0.2971 0.2042 0.057 Uiso calc 1 . .
C C67 0.10789(11) 0.2031(4) 0.1387(3) 0.0396(14) Uani d 1 . .
C C68 0.12771(11) 0.1586(5) 0.1154(3) 0.0448(15) Uani d 1 . .
H H68 0.1249 0.1138 0.0836 0.054 Uiso calc 1 . .
C C69 0.15173(11) 0.1799(5) 0.1389(3) 0.0458(15) Uani d 1 . .
H H69 0.1649 0.1486 0.1231 0.055 Uiso calc 1 . .
C C70 0.06811(12) 0.1462(5) 0.1478(3) 0.0505(17) Uani d 1 . .
H H70 0.0736 0.1344 0.1887 0.061 Uiso calc 1 . .
C C71 0.04264(12) 0.1231(5) 0.1253(3) 0.0501(16) Uani d 1 . .
C C72 0.02601(13) 0.0834(6) 0.1621(4) 0.065(2) Uani d 1 . .
H H72 0.0309 0.0700 0.2031 0.078 Uiso calc 1 . .
C C73 0.00194(14) 0.0636(6) 0.1376(4) 0.073(2) Uani d 1 . .
H H73 -0.0095 0.0363 0.1616 0.088 Uiso calc 1 . .
C C74 -0.00447(13) 0.0850(6) 0.0783(4) 0.068(2) Uani d 1 . .
H H74 -0.0206 0.0734 0.0610 0.082 Uiso calc 1 . .
C C75 0.01268(12) 0.1237(5) 0.0433(3) 0.0542(17) Uani d 1 . .
H H75 0.0079 0.1373 0.0023 0.065 Uiso calc 1 . .
N N1 0.17012(9) 0.9418(3) 0.3052(2) 0.0393(12) Uani d 1 . .
N N2 0.15161(8) 0.8470(3) 0.2043(2) 0.0369(11) Uani d 1 . .
N N3 0.09855(8) 0.2609(3) -0.0198(2) 0.0347(11) Uani d 1 . .
N N4 0.08002(9) 0.0809(3) -0.0136(2) 0.0425(12) Uani d 1 . .
N N5 0.21319(9) 0.7815(4) 0.3375(2) 0.0457(13) Uani d 1 . .
N N6 0.16719(9) 0.7052(3) 0.3266(2) 0.0406(12) Uani d 1 . .
N N7 0.04992(9) 0.3525(3) 0.0454(2) 0.0359(11) Uani d 1 . .
N N8 0.04071(9) 0.2498(4) -0.0584(2) 0.0418(12) Uani d 1 . .
N N9 0.20538(9) 0.8857(4) 0.2062(2) 0.0442(12) Uani d 1 . .
N N10 0.19739(9) 0.6903(4) 0.2056(2) 0.0450(13) Uani d 1 . .
N N11 0.08297(9) 0.1819(3) 0.1130(2) 0.0389(11) Uani d 1 . .
N N12 0.03601(9) 0.1428(4) 0.0656(2) 0.0434(12) Uani d 1 . .
B B1 0.18599(16) 0.8728(7) 0.5005(4) 0.060(2) Uani d 1 . .
F F1 0.17030(9) 0.8358(4) 0.4533(3) 0.1042(17) Uani d 1 . .
F F2 0.20725(8) 0.9030(4) 0.4771(2) 0.0831(14) Uani d 1 . .
F F3 0.17398(12) 0.9460(4) 0.5255(3) 0.121(2) Uani d 1 . .
F F4 0.19219(10) 0.8013(5) 0.5429(3) 0.126(2) Uani d 1 . .
B B2 0.0349(2) 0.3612(7) 0.4514(6) 0.084(3) Uani d 1 . .
F F5 0.03959(12) 0.4338(4) 0.4130(3) 0.134(2) Uani d 1 . .
F F6 0.03165(16) 0.4014(5) 0.5067(4) 0.172(3) Uani d 1 . .
F F7 0.05406(10) 0.2983(4) 0.4564(3) 0.1120(19) Uani d 1 . .
F F8 0.01419(11) 0.3134(5) 0.4329(4) 0.159(3) Uani d 1 . .
B B3 0.0716(3) 0.0533(9) 0.7750(6) 0.084(3) Uani d 1 . .
F F9A 0.0485(5) 0.076(4) 0.7657(17) 0.25(2) Uani d 0.5 A 1
F F11A 0.0726(9) -0.0468(11) 0.7839(9) 0.194(13) Uani d 0.5 A 1
F F12A 0.0822(5) 0.0620(18) 0.7257(8) 0.147(9) Uani d 0.5 A 1
F F9B 0.0583(4) 0.1303(12) 0.7483(9) 0.120(7) Uani d 0.5 A 2
F F11B 0.0543(5) 0.0037(19) 0.7999(11) 0.154(9) Uani d 0.5 A 2
F F12B 0.0843(4) 0.009(2) 0.7371(19) 0.210(19) Uani d 0.5 A 2
F F10 0.08526(11) 0.0978(4) 0.8228(3) 0.1140(19) Uani d 1 . .
B B4 0.2052(3) 0.6248(16) 0.9504(10) 0.134(6) Uani d 1 . .
F F13 0.1957(3) 0.5481(8) 0.9320(7) 0.287(8) Uani d 1 . .
F F14 0.19950(15) 0.6357(9) 1.0067(4) 0.215(5) Uani d 1 . .
F F15 0.22659(15) 0.6319(10) 0.9394(5) 0.247(5) Uani d 1 . .
F F16 0.1906(2) 0.6894(9) 0.9174(7) 0.276(7) Uani d 1 . .
N N13 0.0960(2) 0.2719(7) 0.3333(4) 0.110(3) Uani d 1 . .
C C76 0.0494(2) 0.2407(9) 0.3129(6) 0.140(5) Uani d 1 . .
H H76A 0.0445 0.2474 0.2698 0.211 Uiso calc 1 . .
H H76B 0.0408 0.2881 0.3351 0.211 Uiso calc 1 . .
H H76C 0.0454 0.1762 0.3260 0.211 Uiso calc 1 . .
C C77 0.0760(3) 0.2564(8) 0.3247(4) 0.095(3) Uani d 1 . .
N N14 0.2643(3) 0.6288(19) 0.1853(9) 0.239(10) Uani d 1 . .
C C78 0.2615(3) 0.6122(13) 0.0704(8) 0.194(8) Uani d 1 . .
H H78A 0.2631 0.6757 0.0527 0.291 Uiso calc 1 . .
H H78B 0.2458 0.5846 0.0556 0.291 Uiso calc 1 . .
H H78C 0.2746 0.5706 0.0589 0.291 Uiso calc 1 . .
C C79 0.2632(3) 0.6203(17) 0.1355(11) 0.173(9) Uani d 1 . .
N N15 0.03167(16) 0.8665(6) 0.0752(4) 0.104(3) Uani d 1 . .
C C80 0.0639(2) 0.7454(10) 0.1190(6) 0.155(5) Uani d 1 . .
H H80A 0.0794 0.7601 0.1033 0.233 Uiso calc 1 . .
H H80B 0.0588 0.6805 0.1069 0.233 Uiso calc 1 . .
H H80C 0.0659 0.7496 0.1629 0.233 Uiso calc 1 . .
C C81 0.04554(19) 0.8137(7) 0.0951(4) 0.086(3) Uani d 1 . .

loop_
_atom_site_aniso_label
_atom_site_aniso_U_11
_atom_site_aniso_U_22
_atom_site_aniso_U_33
_atom_site_aniso_U_12
_atom_site_aniso_U_13
_atom_site_aniso_U_23
Zn1 0.0400(4) 0.0352(4) 0.0402(4) -0.0020(3) -0.0009(3) 0.0029(3)
Zn2 0.0382(4) 0.0339(4) 0.0417(4) 0.0022(3) 0.0000(3) -0.0027(3)
C1 0.048(4) 0.033(3) 0.035(3) -0.002(3) 0.004(3) 0.001(3)
C2 0.058(4) 0.044(4) 0.050(4) 0.002(3) 0.004(3) 0.000(3)
C3 0.085(6) 0.041(4) 0.056(5) 0.002(4) 0.022(4) -0.007(3)
C4 0.073(5) 0.064(5) 0.049(4) -0.010(4) 0.014(4) -0.022(4)
C5 0.051(4) 0.054(4) 0.043(4) 0.003(3) 0.004(3) -0.001(3)
C6 0.048(4) 0.033(3) 0.045(4) 0.001(3) -0.001(3) 0.007(3)
C7 0.037(3) 0.038(3) 0.040(3) -0.001(3) -0.003(3) 0.001(3)
C8 0.070(4) 0.042(4) 0.037(3) -0.019(3) 0.011(3) 0.003(3)
C9 0.063(4) 0.031(3) 0.048(4) -0.016(3) 0.004(3) -0.004(3)
C10 0.043(3) 0.036(3) 0.036(3) 0.000(3) -0.003(3) 0.006(3)
C11 0.076(5) 0.041(4) 0.041(4) -0.017(3) 0.003(3) 0.005(3)
C12 0.071(5) 0.030(3) 0.051(4) -0.016(3) -0.003(3) 0.004(3)
C13 0.070(5) 0.042(4) 0.040(4) -0.007(3) 0.004(3) -0.002(3)
C14 0.052(4) 0.032(3) 0.027(3) -0.002(3) 0.003(3) -0.002(2)
C15 0.038(3) 0.050(4) 0.044(4) -0.007(3) 0.001(3) -0.002(3)
C16 0.043(4) 0.038(3) 0.047(4) 0.004(3) -0.009(3) 0.003(3)
C17 0.042(3) 0.030(3) 0.030(3) -0.002(3) 0.010(3) -0.003(2)
C18 0.032(3) 0.039(3) 0.038(3) 0.001(3) 0.004(3) 0.002(3)
C19 0.059(4) 0.033(3) 0.034(3) 0.009(3) 0.008(3) 0.003(3)
C20 0.045(3) 0.033(3) 0.034(3) 0.000(3) 0.000(3) 0.001(3)
C21 0.039(3) 0.030(3) 0.039(3) 0.006(3) -0.005(3) -0.003(3)
C22 0.054(4) 0.044(4) 0.065(5) 0.007(3) 0.012(3) -0.007(3)
C23 0.066(5) 0.037(4) 0.093(6) 0.009(4) 0.004(4) -0.015(4)
C24 0.073(5) 0.031(4) 0.093(6) -0.004(4) 0.002(5) -0.015(4)
C25 0.045(4) 0.043(4) 0.073(5) -0.007(3) 0.001(3) -0.008(3)
C26 0.060(4) 0.044(4) 0.034(3) 0.012(3) -0.003(3) -0.011(3)
C27 0.067(5) 0.065(5) 0.044(4) 0.026(4) -0.011(4) -0.007(3)
C28 0.060(5) 0.080(6) 0.056(5) 0.031(4) -0.015(4) -0.017(4)
C29 0.037(4) 0.090(6) 0.085(6) 0.009(4) -0.008(4) -0.026(5)
C30 0.045(4) 0.071(5) 0.065(5) -0.002(4) -0.007(4) -0.009(4)
C31 0.054(4) 0.042(4) 0.034(3) 0.004(3) 0.001(3) -0.001(3)
C32 0.044(3) 0.036(3) 0.030(3) -0.001(3) -0.001(3) -0.001(3)
C33 0.052(4) 0.036(3) 0.043(4) 0.001(3) 0.011(3) 0.002(3)
C34 0.063(5) 0.035(4) 0.057(4) -0.010(3) 0.016(3) -0.003(3)
C35 0.046(4) 0.050(4) 0.032(3) -0.007(3) 0.009(3) -0.010(3)
C36 0.050(4) 0.047(4) 0.040(4) 0.006(3) 0.003(3) 0.000(3)
C37 0.050(4) 0.034(3) 0.035(3) -0.001(3) 0.006(3) 0.005(3)
C38 0.050(4) 0.065(5) 0.048(4) -0.011(3) 0.017(3) -0.012(3)
C39 0.043(4) 0.037(3) 0.041(3) 0.003(3) 0.006(3) -0.005(3)
C40 0.051(4) 0.078(5) 0.054(4) -0.010(4) 0.023(3) -0.021(4)
C41 0.047(4) 0.066(5) 0.057(4) -0.015(3) 0.009(3) -0.015(4)
C42 0.045(4) 0.031(3) 0.041(3) 0.002(3) 0.003(3) 0.001(3)
C43 0.048(4) 0.056(4) 0.045(4) -0.006(3) 0.014(3) -0.007(3)
C44 0.051(4) 0.043(4) 0.047(4) -0.016(3) 0.008(3) -0.010(3)
C45 0.051(4) 0.032(3) 0.051(4) 0.002(3) 0.014(3) -0.002(3)
C46 0.035(3) 0.044(4) 0.044(4) 0.001(3) 0.003(3) -0.001(3)
C47 0.053(4) 0.062(5) 0.059(5) 0.018(4) -0.002(3) 0.005(4)
C48 0.077(5) 0.093(6) 0.043(4) 0.010(5) -0.013(4) 0.007(4)
C49 0.081(6) 0.084(6) 0.043(4) 0.012(5) -0.008(4) -0.013(4)
C50 0.058(4) 0.067(5) 0.054(4) 0.007(4) 0.002(4) -0.014(4)
C51 0.049(4) 0.046(4) 0.065(5) 0.008(3) 0.022(3) 0.006(3)
C52 0.110(7) 0.050(5) 0.088(6) -0.003(5) 0.056(5) 0.004(4)
C53 0.104(7) 0.060(5) 0.112(7) -0.003(5) 0.059(6) 0.029(5)
C54 0.094(6) 0.035(4) 0.116(7) -0.007(4) 0.047(6) 0.008(4)
C55 0.063(5) 0.041(4) 0.077(5) -0.004(3) 0.011(4) 0.003(4)
C56 0.055(4) 0.040(4) 0.062(5) 0.002(3) 0.021(4) -0.004(3)
C57 0.044(4) 0.038(3) 0.048(4) 0.002(3) 0.009(3) 0.004(3)
C58 0.070(5) 0.044(4) 0.053(4) -0.005(3) -0.010(4) 0.007(3)
C59 0.074(5) 0.047(4) 0.060(5) -0.011(4) -0.023(4) 0.000(4)
C60 0.034(3) 0.038(4) 0.062(4) -0.004(3) -0.003(3) 0.005(3)
C61 0.052(4) 0.038(4) 0.051(4) 0.010(3) 0.003(3) 0.005(3)
C62 0.053(4) 0.046(4) 0.050(4) 0.002(3) -0.001(3) -0.009(3)
C63 0.044(4) 0.037(4) 0.087(5) 0.000(3) -0.004(4) 0.004(3)
C64 0.038(3) 0.029(3) 0.055(4) -0.002(3) 0.004(3) 0.007(3)
C65 0.051(4) 0.039(4) 0.064(4) 0.001(3) -0.005(3) -0.012(3)
C66 0.044(4) 0.043(4) 0.056(4) 0.008(3) 0.003(3) 0.000(3)
C67 0.040(3) 0.040(3) 0.039(3) -0.005(3) 0.001(3) 0.009(3)
C68 0.048(4) 0.046(4) 0.040(4) 0.001(3) 0.003(3) 0.002(3)
C69 0.041(4) 0.048(4) 0.048(4) 0.006(3) 0.006(3) 0.009(3)
C70 0.045(4) 0.055(4) 0.050(4) 0.004(3) -0.007(3) 0.010(3)
C71 0.051(4) 0.047(4) 0.053(4) -0.005(3) 0.007(3) 0.005(3)
C72 0.058(5) 0.075(5) 0.064(5) -0.003(4) 0.009(4) 0.013(4)
C73 0.044(4) 0.078(6) 0.101(7) -0.017(4) 0.017(4) 0.005(5)
C74 0.038(4) 0.072(5) 0.093(6) 0.001(4) -0.007(4) -0.002(5)
C75 0.046(4) 0.051(4) 0.064(5) 0.000(3) -0.001(3) -0.001(3)
N1 0.045(3) 0.040(3) 0.031(3) -0.008(2) -0.001(2) -0.003(2)
N2 0.038(3) 0.037(3) 0.034(3) -0.006(2) -0.002(2) 0.003(2)
N3 0.043(3) 0.030(3) 0.031(3) 0.002(2) 0.002(2) -0.001(2)
N4 0.045(3) 0.032(3) 0.050(3) -0.004(2) -0.001(2) -0.004(2)
N5 0.039(3) 0.047(3) 0.049(3) 0.002(2) -0.006(2) -0.005(3)
N6 0.050(3) 0.038(3) 0.034(3) 0.004(2) 0.002(2) -0.006(2)
N7 0.037(3) 0.036(3) 0.033(3) 0.003(2) -0.002(2) -0.001(2)
N8 0.043(3) 0.044(3) 0.038(3) 0.000(2) 0.005(2) -0.006(2)
N9 0.042(3) 0.035(3) 0.056(3) -0.002(2) 0.007(3) 0.006(3)
N10 0.037(3) 0.040(3) 0.057(3) 0.004(2) 0.003(3) 0.007(3)
N11 0.038(3) 0.036(3) 0.041(3) 0.001(2) 0.001(2) 0.003(2)
N12 0.031(3) 0.041(3) 0.056(3) 0.000(2) -0.002(2) 0.003(3)
B1 0.051(5) 0.072(6) 0.058(5) 0.004(5) 0.007(4) 0.005(5)
F1 0.070(3) 0.125(4) 0.117(4) -0.025(3) 0.007(3) -0.032(4)
F2 0.061(3) 0.112(4) 0.074(3) -0.016(3) -0.002(2) 0.017(3)
F3 0.146(5) 0.108(4) 0.112(4) 0.048(4) 0.031(4) -0.018(4)
F4 0.094(4) 0.160(6) 0.131(5) 0.050(4) 0.046(3) 0.081(4)
B2 0.067(7) 0.049(6) 0.138(11) 0.012(5) 0.025(7) -0.008(7)
F5 0.135(5) 0.084(4) 0.186(6) 0.018(4) 0.033(5) 0.051(4)
F6 0.239(9) 0.098(5) 0.192(7) 0.019(5) 0.092(7) -0.026(5)
F7 0.093(4) 0.085(4) 0.161(5) 0.035(3) 0.029(4) 0.014(4)
F8 0.071(4) 0.134(6) 0.267(9) -0.019(4) -0.007(5) -0.006(6)
B3 0.086(9) 0.075(8) 0.088(9) -0.015(7) -0.001(7) -0.018(7)
F9A 0.093(15) 0.37(5) 0.27(4) 0.05(2) -0.020(18) -0.25(4)
F11A 0.38(4) 0.061(10) 0.130(14) -0.055(16) -0.049(19) -0.012(9)
F12A 0.19(2) 0.17(2) 0.094(11) 0.002(17) 0.064(11) -0.002(12)
F9B 0.112(14) 0.111(11) 0.124(12) 0.004(9) -0.048(10) 0.024(10)
F11B 0.132(18) 0.116(17) 0.21(2) -0.062(13) 0.030(14) 0.006(15)
F12B 0.086(10) 0.17(2) 0.38(4) 0.013(14) 0.037(18) -0.20(3)
F10 0.141(5) 0.087(4) 0.104(4) -0.025(3) -0.038(4) -0.003(3)
B4 0.088(10) 0.152(16) 0.170(17) 0.019(10) 0.054(11) 0.067(14)
F13 0.329(16) 0.151(9) 0.406(19) -0.092(10) 0.163(14) -0.109(11)
F14 0.137(7) 0.395(16) 0.115(6) 0.023(8) 0.020(5) -0.038(8)
F15 0.094(6) 0.398(16) 0.260(11) -0.012(8) 0.079(6) -0.008(11)
F16 0.239(12) 0.258(13) 0.347(16) 0.073(10) 0.113(11) 0.146(12)
N13 0.134(8) 0.099(7) 0.097(7) -0.013(7) 0.017(7) -0.001(5)
C76 0.153(12) 0.118(10) 0.145(11) -0.024(9) -0.009(9) -0.023(8)
C77 0.154(11) 0.076(7) 0.056(6) -0.024(8) 0.016(7) -0.008(5)
N14 0.164(13) 0.34(2) 0.208(17) 0.115(14) 0.017(14) 0.11(2)
C78 0.160(14) 0.204(17) 0.203(18) 0.091(12) -0.057(14) -0.015(15)
C79 0.092(10) 0.229(19) 0.20(2) 0.083(11) 0.008(14) 0.09(2)
N15 0.105(7) 0.092(6) 0.109(7) 0.013(5) -0.011(5) 0.000(5)
C80 0.150(11) 0.159(12) 0.146(11) 0.074(10) -0.035(9) 0.021(9)
C81 0.087(7) 0.084(7) 0.085(7) 0.006(6) -0.005(5) 0.004(5)

loop_
_atom_type_symbol
_atom_type_description
_atom_type_scat_dispersion_real
_atom_type_scat_dispersion_imag
_atom_type_scat_source
C C 0.0033 0.0016 'International Tables Vol C Tables 4.2.6.8 and 6.1.1.4'
H H 0.0000 0.0000 'International Tables Vol C Tables 4.2.6.8 and 6.1.1.4'
B B 0.0013 0.0007 'International Tables Vol C Tables 4.2.6.8 and 6.1.1.4'
N N 0.0061 0.0033 'International Tables Vol C Tables 4.2.6.8 and 6.1.1.4'
F F 0.0171 0.0103 'International Tables Vol C Tables 4.2.6.8 and 6.1.1.4'
Zn Zn 0.2839 1.4301 'International Tables Vol C Tables 4.2.6.8 and 6.1.1.4'

loop_
_geom_angle_atom_site_label_1
_geom_angle_atom_site_label_2
_geom_angle_atom_site_label_3
_geom_angle
N5 Zn1 N6 77.8(2)
N5 Zn1 N9 96.7(2)
N6 Zn1 N9 168.32(19)
N5 Zn1 N1 97.40(18)
N6 Zn1 N1 98.47(18)
N9 Zn1 N1 92.43(18)
N5 Zn1 N2 172.77(19)
N6 Zn1 N2 100.96(18)
N9 Zn1 N2 85.75(18)
N1 Zn1 N2 75.67(18)
N5 Zn1 N10 92.72(18)
N6 Zn1 N10 94.60(18)
N9 Zn1 N10 75.21(19)
N1 Zn1 N10 164.89(18)
N2 Zn1 N10 94.48(18)
N4 Zn2 N8 97.97(19)
N4 Zn2 N3 76.67(18)
N8 Zn2 N3 94.45(18)
N4 Zn2 N7 174.00(18)
N8 Zn2 N7 76.51(18)
N3 Zn2 N7 101.20(17)
N4 Zn2 N12 95.52(19)
N8 Zn2 N12 92.12(18)
N3 Zn2 N12 170.41(17)
N7 Zn2 N12 87.12(18)
N4 Zn2 N11 91.25(18)
N8 Zn2 N11 165.82(18)
N3 Zn2 N11 98.15(17)
N7 Zn2 N11 94.61(17)
N12 Zn2 N11 76.22(18)
N1 C1 C2 122.3(6)
N1 C1 C6 114.9(5)
C2 C1 C6 122.7(6)
C1 C2 C3 120.3(6)
C1 C2 H2 119.9
C3 C2 H2 119.9
C4 C3 C2 117.9(7)
C4 C3 H3 121.1
C2 C3 H3 121.1
C3 C4 C5 119.1(6)
C3 C4 H4 120.4
C5 C4 H4 120.4
N1 C5 C4 122.7(6)
N1 C5 H5 118.6
C4 C5 H5 118.6
N2 C6 C1 120.5(6)
N2 C6 H6 119.7
C1 C6 H6 119.7
C12 C7 C8 119.9(6)
C12 C7 N2 119.4(5)
C8 C7 N2 120.4(5)
C7 C8 C9 119.2(6)
C7 C8 H8 120.4
C9 C8 H8 120.4
C10 C9 C8 121.8(6)
C10 C9 H9 119.1
C8 C9 H9 119.1
C9 C10 C11 117.3(6)
C9 C10 C13 123.4(5)
C11 C10 C13 119.3(5)
C12 C11 C10 121.9(6)
C12 C11 H11 119.1
C10 C11 H11 119.1
C7 C12 C11 119.8(6)
C7 C12 H12 120.1
C11 C12 H12 120.1
C14 C13 C10 114.9(5)
C14 C13 H13A 108.6
C10 C13 H13A 108.6
C14 C13 H13B 108.6
C10 C13 H13B 108.6
H13A C13 H13B 107.5
C15 C14 C19 118.9(5)
C15 C14 C13 121.0(6)
C19 C14 C13 120.1(5)
C14 C15 C16 121.5(6)
C14 C15 H15 119.2
C16 C15 H15 119.2
C17 C16 C15 118.9(6)
C17 C16 H16 120.5
C15 C16 H16 120.5
C16 C17 C18 120.7(5)
C16 C17 N3 122.4(5)
C18 C17 N3 116.9(5)
C17 C18 C19 119.6(5)
C17 C18 H18 120.2
C19 C18 H18 120.2
C14 C19 C18 120.3(5)
C14 C19 H19 119.9
C18 C19 H19 119.9
N3 C20 C21 119.3(5)
N3 C20 H20 120.3
C21 C20 H20 120.3
N4 C21 C22 123.1(6)
N4 C21 C20 115.5(5)
C22 C21 C20 121.4(6)
C21 C22 C23 117.9(6)
C21 C22 H22 121.0
C23 C22 H22 121.0
C24 C23 C22 120.0(7)
C24 C23 H23 120.0
C22 C23 H23 120.0
C23 C24 C25 118.8(7)
C23 C24 H24 120.6
C25 C24 H24 120.6
N4 C25 C24 122.9(7)
N4 C25 H25 118.5
C24 C25 H25 118.5
N5 C26 C27 123.2(7)
N5 C26 C31 115.6(5)
C27 C26 C31 121.2(7)
C26 C27 C28 118.3(7)
C26 C27 H27 120.9
C28 C27 H27 120.9
C29 C28 C27 119.2(7)
C29 C28 H28 120.4
C27 C28 H28 120.4
C28 C29 C30 119.7(7)
C28 C29 H29 120.2
C30 C29 H29 120.2
N5 C30 C29 122.2(8)
N5 C30 H30 118.9
C29 C30 H30 118.9
N6 C31 C26 120.4(6)
N6 C31 H31 119.8
C26 C31 H31 119.8
C37 C32 C33 119.1(6)
C37 C32 N6 118.6(5)
C33 C32 N6 122.3(5)
C34 C33 C32 119.5(6)
C34 C33 H33 120.3
C32 C33 H33 120.3
C33 C34 C35 122.7(6)
C33 C34 H34 118.6
C35 C34 H34 118.6
C36 C35 C34 116.9(6)
C36 C35 C38 121.5(6)
C34 C35 C38 121.7(6)
C35 C36 C37 121.7(6)
C35 C36 H36 119.1
C37 C36 H36 119.1
C36 C37 C32 120.1(6)
C36 C37 H37 120.0
C32 C37 H37 120.0
C35 C38 C39 115.6(5)
C35 C38 H38A 108.4
C39 C38 H38A 108.4
C35 C38 H38B 108.4
C39 C38 H38B 108.4
H38A C38 H38B 107.4
C40 C39 C44 116.7(6)
C40 C39 C38 120.0(5)
C44 C39 C38 123.3(5)
C39 C40 C41 122.8(6)
C39 C40 H40 118.6
C41 C40 H40 118.6
C42 C41 C40 118.9(6)
C42 C41 H41 120.5
C40 C41 H41 120.5
C41 C42 C43 120.1(6)
C41 C42 N7 121.2(5)
C43 C42 N7 118.7(5)
C42 C43 C44 120.1(6)
C42 C43 H43 119.9
C44 C43 H43 119.9
C39 C44 C43 121.3(6)
C39 C44 H44 119.3
C43 C44 H44 119.3
N7 C45 C46 120.0(6)
N7 C45 H45 120.0
C46 C45 H45 120.0
N8 C46 C47 122.8(6)
N8 C46 C45 115.1(5)
C47 C46 C45 122.1(6)
C46 C47 C48 118.9(7)
C46 C47 H47 120.5
C48 C47 H47 120.5
C49 C48 C47 118.6(7)
C49 C48 H48 120.7
C47 C48 H48 120.7
C50 C49 C48 119.7(7)
C50 C49 H49 120.2
C48 C49 H49 120.2
N8 C50 C49 122.1(7)
N8 C50 H50 118.9
C49 C50 H50 118.9
N9 C51 C52 122.8(6)
N9 C51 C56 115.6(6)
C52 C51 C56 121.6(7)
C51 C52 C53 118.7(8)
C51 C52 H52 120.7
C53 C52 H52 120.7
C54 C53 C52 118.4(7)
C54 C53 H53 120.8
C52 C53 H53 120.8
C53 C54 C55 119.7(7)
C53 C54 H54 120.2
C55 C54 H54 120.2
N9 C55 C54 122.7(7)
N9 C55 H55 118.7
C54 C55 H55 118.7
N10 C56 C51 121.9(6)
N10 C56 H56 119.1
C51 C56 H56 119.1
C62 C57 C58 118.6(6)
C62 C57 N10 119.5(6)
C58 C57 N10 121.9(6)
C59 C58 C57 119.8(6)
C59 C58 H58 120.1
C57 C58 H58 120.1
C58 C59 C60 121.5(6)
C58 C59 H59 119.2
C60 C59 H59 119.2
C61 C60 C59 118.2(6)
C61 C60 C63 121.5(6)
C59 C60 C63 120.3(6)
C60 C61 C62 121.0(6)
C60 C61 H61 119.5
C62 C61 H61 119.5
C57 C62 C61 120.8(6)
C57 C62 H62 119.6
C61 C62 H62 119.6
C64 C63 C60 112.8(5)
C64 C63 H63A 109.0
C60 C63 H63A 109.0
C64 C63 H63B 109.0
C60 C63 H63B 109.0
H63A C63 H63B 107.8
C69 C64 C65 118.1(6)
C69 C64 C63 121.0(6)
C65 C64 C63 120.9(6)
C66 C65 C64 121.4(6)
C66 C65 H65 119.3
C64 C65 H65 119.3
C65 C66 C67 120.0(6)
C65 C66 H66 120.0
C67 C66 H66 120.0
C68 C67 C66 119.2(6)
C68 C67 N11 120.1(5)
C66 C67 N11 120.8(5)
C67 C68 C69 120.5(6)
C67 C68 H68 119.7
C69 C68 H68 119.7
C68 C69 C64 120.7(6)
C68 C69 H69 119.7
C64 C69 H69 119.7
N11 C70 C71 121.4(6)
N11 C70 H70 119.3
C71 C70 H70 119.3
N12 C71 C72 121.3(6)
N12 C71 C70 115.9(6)
C72 C71 C70 122.8(7)
C71 C72 C73 119.7(7)
C71 C72 H72 120.2
C73 C72 H72 120.2
C74 C73 C72 118.3(7)
C74 C73 H73 120.8
C72 C73 H73 120.8
C73 C74 C75 120.1(7)
C73 C74 H74 119.9
C75 C74 H74 119.9
N12 C75 C74 122.8(7)
N12 C75 H75 118.6
C74 C75 H75 118.6
C5 N1 C1 117.6(5)
C5 N1 Zn1 127.7(4)
C1 N1 Zn1 114.5(4)
C6 N2 C7 119.7(5)
C6 N2 Zn1 114.1(4)
C7 N2 Zn1 124.3(4)
C20 N3 C17 117.7(5)
C20 N3 Zn2 113.9(4)
C17 N3 Zn2 128.3(3)
C25 N4 C21 117.3(5)
C25 N4 Zn2 128.2(5)
C21 N4 Zn2 114.5(4)
C30 N5 C26 117.4(6)
C30 N5 Zn1 128.6(5)
C26 N5 Zn1 113.7(4)
C31 N6 C32 118.9(5)
C31 N6 Zn1 112.3(4)
C32 N6 Zn1 128.3(4)
C45 N7 C42 118.4(5)
C45 N7 Zn2 112.6(4)
C42 N7 Zn2 127.4(4)
C46 N8 C50 117.8(6)
C46 N8 Zn2 114.2(4)
C50 N8 Zn2 127.9(5)
C55 N9 C51 117.7(6)
C55 N9 Zn1 127.3(5)
C51 N9 Zn1 114.8(4)
C56 N10 C57 117.7(6)
C56 N10 Zn1 110.9(4)
C57 N10 Zn1 130.8(4)
C70 N11 C67 118.2(5)
C70 N11 Zn2 113.2(4)
C67 N11 Zn2 128.5(4)
C75 N12 C71 117.8(6)
C75 N12 Zn2 129.1(5)
C71 N12 Zn2 113.0(4)
F3 B1 F4 110.6(7)
F3 B1 F1 107.2(7)
F4 B1 F1 110.0(8)
F3 B1 F2 112.8(8)
F4 B1 F2 108.2(7)
F1 B1 F2 108.1(7)
F8 B2 F5 112.4(11)
F8 B2 F7 109.4(8)
F5 B2 F7 109.4(9)
F8 B2 F6 107.0(10)
F5 B2 F6 108.0(8)
F7 B2 F6 110.6(11)
F12A B3 F9A 111(2)
F12B B3 F11B 118.4(18)
F12A B3 F10 110.4(15)
F9A B3 F10 117.4(14)
F12B B3 F10 114.8(15)
F11B B3 F10 105.4(15)
F12B B3 F9B 112(2)
F11B B3 F9B 102.1(18)
F10 B3 F9B 101.8(11)
F12A B3 F11A 101.3(19)
F9A B3 F11A 107(2)
F10 B3 F11A 108.8(13)
F15 B4 F13 113(2)
F15 B4 F14 120(2)
F13 B4 F14 106.2(14)
F15 B4 F16 111.2(15)
F13 B4 F16 100.5(18)
F14 B4 F16 104.5(16)
C77 C76 H76A 109.5
C77 C76 H76B 109.5
H76A C76 H76B 109.5
C77 C76 H76C 109.5
H76A C76 H76C 109.5
H76B C76 H76C 109.5
N13 C77 C76 177.4(14)
C79 C78 H78A 109.5
C79 C78 H78B 109.5
H78A C78 H78B 109.5
C79 C78 H78C 109.5
H78A C78 H78C 109.5
H78B C78 H78C 109.5
N14 C79 C78 178(3)
C81 C80 H80A 109.5
C81 C80 H80B 109.5
H80A C80 H80B 109.5
C81 C80 H80C 109.5
H80A C80 H80C 109.5
H80B C80 H80C 109.5
N15 C81 C80 178.0(13)

loop_
_geom_bond_atom_site_label_1
_geom_bond_atom_site_label_2
_geom_bond_distance
Zn1 N5 2.128(5)
Zn1 N6 2.157(5)
Zn1 N9 2.160(5)
Zn1 N1 2.172(5)
Zn1 N2 2.185(5)
Zn1 N10 2.277(5)
Zn2 N4 2.135(5)
Zn2 N8 2.145(5)
Zn2 N3 2.169(5)
Zn2 N7 2.183(5)
Zn2 N12 2.190(5)
Zn2 N11 2.192(5)
C1 N1 1.353(7)
C1 C2 1.366(8)
C1 C6 1.455(8)
C2 C3 1.383(9)
C2 H2 0.9300
C3 C4 1.371(10)
C3 H3 0.9300
C4 C5 1.401(9)
C4 H4 0.9300
C5 N1 1.328(7)
C5 H5 0.9300
C6 N2 1.267(7)
C6 H6 0.9300
C7 C12 1.367(8)
C7 C8 1.379(8)
C7 N2 1.438(7)
C8 C9 1.387(8)
C8 H8 0.9300
C9 C10 1.372(8)
C9 H9 0.9300
C10 C11 1.382(8)
C10 C13 1.520(8)
C11 C12 1.374(9)
C11 H11 0.9300
C12 H12 0.9300
C13 C14 1.512(8)
C13 H13A 0.9700
C13 H13B 0.9700
C14 C15 1.376(8)
C14 C19 1.379(8)
C15 C16 1.387(8)
C15 H15 0.9300
C16 C17 1.368(8)
C16 H16 0.9300
C17 C18 1.384(8)
C17 N3 1.447(7)
C18 C19 1.388(8)
C18 H18 0.9300
C19 H19 0.9300
C20 N3 1.278(7)
C20 C21 1.463(8)
C20 H20 0.9300
C21 N4 1.345(7)
C21 C22 1.376(8)
C22 C23 1.381(9)
C22 H22 0.9300
C23 C24 1.346(10)
C23 H23 0.9300
C24 C25 1.386(9)
C24 H24 0.9300
C25 N4 1.327(8)
C25 H25 0.9300
C26 N5 1.338(8)
C26 C27 1.371(9)
C26 C31 1.464(9)
C27 C28 1.376(10)
C27 H27 0.9300
C28 C29 1.349(11)
C28 H28 0.9300
C29 C30 1.379(10)
C29 H29 0.9300
C30 N5 1.332(8)
C30 H30 0.9300
C31 N6 1.280(7)
C31 H31 0.9300
C32 C37 1.388(8)
C32 C33 1.390(8)
C32 N6 1.429(7)
C33 C34 1.356(8)
C33 H33 0.9300
C34 C35 1.396(9)
C34 H34 0.9300
C35 C36 1.376(8)
C35 C38 1.509(8)
C36 C37 1.376(8)
C36 H36 0.9300
C37 H37 0.9300
C38 C39 1.520(8)
C38 H38A 0.9700
C38 H38B 0.9700
C39 C40 1.380(8)
C39 C44 1.382(8)
C40 C41 1.385(9)
C40 H40 0.9300
C41 C42 1.364(8)
C41 H41 0.9300
C42 C43 1.373(8)
C42 N7 1.445(7)
C43 C44 1.385(8)
C43 H43 0.9300
C44 H44 0.9300
C45 N7 1.261(7)
C45 C46 1.475(8)
C45 H45 0.9300
C46 N8 1.335(7)
C46 C47 1.376(8)
C47 C48 1.377(10)
C47 H47 0.9300
C48 C49 1.370(10)
C48 H48 0.9300
C49 C50 1.370(10)
C49 H49 0.9300
C50 N8 1.346(8)
C50 H50 0.9300
C51 N9 1.344(8)
C51 C52 1.370(9)
C51 C56 1.463(9)
C52 C53 1.393(11)
C52 H52 0.9300
C53 C54 1.364(11)
C53 H53 0.9300
C54 C55 1.371(10)
C54 H54 0.9300
C55 N9 1.334(8)
C55 H55 0.9300
C56 N10 1.248(8)
C56 H56 0.9300
C57 C62 1.373(8)
C57 C58 1.386(9)
C57 N10 1.445(7)
C58 C59 1.375(9)
C58 H58 0.9300
C59 C60 1.377(9)
C59 H59 0.9300
C60 C61 1.366(9)
C60 C63 1.521(8)
C61 C62 1.379(9)
C61 H61 0.9300
C62 H62 0.9300
C63 C64 1.515(8)
C63 H63A 0.9700
C63 H63B 0.9700
C64 C69 1.383(8)
C64 C65 1.392(8)
C65 C66 1.366(8)
C65 H65 0.9300
C66 C67 1.389(8)
C66 H66 0.9300
C67 C68 1.376(8)
C67 N11 1.440(7)
C68 C69 1.382(8)
C68 H68 0.9300
C69 H69 0.9300
C70 N11 1.261(8)
C70 C71 1.453(9)
C70 H70 0.9300
C71 N12 1.350(8)
C71 C72 1.379(9)
C72 C73 1.387(10)
C72 H72 0.9300
C73 C74 1.345(11)
C73 H73 0.9300
C74 C75 1.369(10)
C74 H74 0.9300
C75 N12 1.335(8)
C75 H75 0.9300
B1 F3 1.342(10)
B1 F4 1.369(10)
B1 F1 1.369(10)
B1 F2 1.370(9)
B2 F8 1.326(12)
B2 F5 1.343(12)
B2 F7 1.346(10)
B2 F6 1.360(13)
B3 F12A 1.28(2)
B3 F9A 1.28(2)
B3 F12B 1.28(3)
B3 F11B 1.32(2)
B3 F10 1.366(11)
B3 F9B 1.37(2)
B3 F11A 1.39(2)
B4 F15 1.213(15)
B4 F13 1.22(2)
B4 F14 1.310(19)
B4 F16 1.348(17)
N13 C77 1.104(13)
C76 C77 1.453(16)
C76 H76A 0.9600
C76 H76B 0.9600
C76 H76C 0.9600
N14 C79 1.09(2)
C78 C79 1.43(2)
C78 H78A 0.9600
C78 H78B 0.9600
C78 H78C 0.9600
N15 C81 1.102(10)
C80 C81 1.426(13)
C80 H80A 0.9600
C80 H80B 0.9600
C80 H80C 0.9600

_cod_database_fobs_code 2241512
